data_4069097
loop_
_publ_author_name
'Curley, John J.'
'Kitiachvili, Kristina D.'
'Waterman, Rory'
'Hillhouse, Gregory L.'

_publ_section_title
;
 Sequential Insertion Reactions of Carbon Monoxide and Ethylene into the
 Ni&#x2212;C Bond of a Cationic Nickel(II) Alkyl Complex
;
_journal_issue 8
_journal_name_full Organometallics
_journal_page_first 2568
_journal_paper_doi 10.1021/om900023y
_journal_volume 28
_journal_year 2009
_chemical_formula_sum 'C56 H120 F12 Ni2 O3 P6'
_chemical_formula_weight 1372.76
_chemical_name_common '[(dtbpe)Ni(CH2CH2C{O}CH2(C(CH3)3))][PF6]'
_chemical_name_systematic
;
  ?
;
_space_group_IT_number 14
_symmetry_space_group_name_Hall '-P 2ybc'
_symmetry_space_group_name_H-M 'P 1 21/c 1'
_atom_sites_solution_hydrogens geom
_atom_sites_solution_primary direct
_atom_sites_solution_secondary difmap
_audit_creation_method SHELXL-97
_cell_angle_alpha 90.00
_cell_angle_beta 92.7520(10)
_cell_angle_gamma 90.00
_cell_formula_units_Z 4
_cell_length_a 14.9208(10)
_cell_length_b 37.697(2)
_cell_length_c 12.2582(8)
_cell_measurement_temperature 100(2)
_cell_volume 6886.9(7)
_computing_structure_refinement 'SHELXL-97 (Sheldrick, 1997)'
_computing_structure_solution 'SHELXS-97 (Sheldrick, 1990)'
_diffrn_ambient_temperature 100(2)
_diffrn_measured_fraction_theta_full 0.999
_diffrn_measured_fraction_theta_max 0.949
_diffrn_radiation_monochromator graphite
_diffrn_radiation_source 'fine-focus sealed tube'
_diffrn_radiation_type MoK\a
_diffrn_radiation_wavelength 0.71073
_diffrn_reflns_av_R_equivalents 0.0550
_diffrn_reflns_av_sigmaI/netI 0.1340
_diffrn_reflns_limit_h_max 19
_diffrn_reflns_limit_h_min -19
_diffrn_reflns_limit_k_max 50
_diffrn_reflns_limit_k_min -49
_diffrn_reflns_limit_l_max 16
_diffrn_reflns_limit_l_min -11
_diffrn_reflns_number 42380
_diffrn_reflns_theta_full 25.00
_diffrn_reflns_theta_max 28.32
_diffrn_reflns_theta_min 1.47
_exptl_absorpt_coefficient_mu 0.757
_exptl_absorpt_correction_T_max 0.0092
_exptl_absorpt_correction_T_min 0.0074
_exptl_absorpt_correction_type empirical
_exptl_absorpt_process_details 'semi-empirical based on psi scans'
_exptl_crystal_colour yellow
_exptl_crystal_density_diffrn 1.324
_exptl_crystal_density_method 'not measured'
_exptl_crystal_description plate
_exptl_crystal_F_000 2936
_exptl_crystal_size_max 0.35000
_exptl_crystal_size_mid 0.27000
_exptl_crystal_size_min 0.10000
_refine_diff_density_max 1.549
_refine_diff_density_min -0.655
_refine_diff_density_rms 0.081
_refine_ls_extinction_method none
_refine_ls_goodness_of_fit_ref 0.859
_refine_ls_hydrogen_treatment constr
_refine_ls_matrix_type full
_refine_ls_number_parameters 712
_refine_ls_number_reflns 16282
_refine_ls_number_restraints 0
_refine_ls_restrained_S_all 0.859
_refine_ls_R_factor_all 0.1001
_refine_ls_R_factor_gt 0.0528
_refine_ls_shift/su_max 0.048
_refine_ls_shift/su_mean 0.002
_refine_ls_structure_factor_coef Fsqd
_refine_ls_weighting_details 'calc w=1/[\s^2^(Fo^2^)+(0.0436P)^2^+0.0000P] where P=(Fo^2^+2Fc^2^)/3'
_refine_ls_weighting_scheme calc
_refine_ls_wR_factor_gt 0.1078
_refine_ls_wR_factor_ref 0.1167
_reflns_number_gt 8837
_reflns_number_total 16282
_reflns_threshold_expression >2sigma(I)
_cod_data_source_file om900023y_si_002.cif
_cod_data_source_block metallacycle
_cod_original_cell_volume 6887.0(8)
_cod_original_sg_symbol_H-M P21/c
_cod_database_code 4069097

loop_
_symmetry_equiv_pos_as_xyz
'x, y, z'
'-x, y+1/2, -z+1/2'
'-x, -y, -z'
'x, -y-1/2, z-1/2'

loop_
_atom_site_label
_atom_site_type_symbol
_atom_site_fract_x
_atom_site_fract_y
_atom_site_fract_z
_atom_site_U_iso_or_equiv
_atom_site_adp_type
_atom_site_occupancy
_atom_site_symmetry_multiplicity
_atom_site_calc_flag
_atom_site_refinement_flags
Ni2 Ni 0.05366(3) 0.148607(11) 0.64271(3) 0.02353(12) Uani 1 1 d .
Ni1 Ni 0.54180(3) 0.143670(11) 0.68076(3) 0.02233(11) Uani 1 1 d .
P5 P 0.04514(6) 0.18820(2) 0.51485(7) 0.0193(2) Uani 1 1 d .
P2 P 0.55423(6) 0.18613(2) 0.79945(7) 0.0194(2) Uani 1 1 d .
P4 P -0.00321(6) 0.10628(2) 0.52888(7) 0.0196(2) Uani 1 1 d .
P1 P 0.50241(6) 0.10482(2) 0.81260(7) 0.0230(2) Uani 1 1 d .
P3 P 0.74213(6) 0.14664(3) 0.20587(8) 0.0291(2) Uani 1 1 d .
P6 P 0.31142(7) 0.15763(3) 0.16987(9) 0.0327(3) Uani 1 1 d .
O2 O 0.06499(15) 0.11648(6) 0.76601(17) 0.0231(5) Uani 1 1 d .
O1 O 0.52243(14) 0.10997(6) 0.55850(18) 0.0246(5) Uani 1 1 d .
F26 F 0.75652(13) 0.15501(5) 0.08020(15) 0.0385(5) Uani 1 1 d .
F25 F 0.81923(13) 0.11720(5) 0.20508(16) 0.0381(5) Uani 1 1 d .
F24 F 0.66940(13) 0.11708(6) 0.17154(16) 0.0396(6) Uani 1 1 d .
F23 F 0.81554(13) 0.17610(5) 0.24068(16) 0.0408(6) Uani 1 1 d .
F22 F 0.72917(13) 0.13826(5) 0.33283(15) 0.0366(5) Uani 1 1 d .
C31 C 0.0994(5) 0.18230(12) 0.7482(4) 0.118(3) Uani 1 1 d .
H31A H 0.1517 0.1939 0.7203 0.142 Uiso 1 1 calc R
H31B H 0.0543 0.2003 0.7588 0.142 Uiso 1 1 calc R
F21 F 0.66486(14) 0.17564(6) 0.20726(17) 0.0462(6) Uani 1 1 d .
C17 C 0.0805(2) 0.07219(9) 0.4863(3) 0.0257(8) Uani 1 1 d .
F16 F 0.33958(17) 0.15480(7) 0.29689(19) 0.0704(8) Uani 1 1 d .
C52 C 0.4601(2) 0.21942(9) 0.7828(3) 0.0244(8) Uani 1 1 d .
F15 F 0.28304(15) 0.15976(7) 0.04476(18) 0.0652(8) Uani 1 1 d .
C2 C 0.5448(2) 0.16590(8) 0.9356(3) 0.0233(8) Uani 1 1 d .
H5A H 0.6046 0.1607 0.9658 0.028 Uiso 1 1 calc R
H5B H 0.5180 0.1831 0.9832 0.028 Uiso 1 1 calc R
C42 C 0.5939(2) 0.07183(8) 0.8486(3) 0.0244(8) Uani 1 1 d .
C22 C -0.0474(2) 0.22174(9) 0.5272(3) 0.0248(8) Uani 1 1 d .
C13 C 0.5213(2) 0.10301(9) 0.3619(3) 0.0298(9) Uani 1 1 d .
H64A H 0.5799 0.1042 0.3311 0.036 Uiso 1 1 calc R
H64B H 0.4803 0.1159 0.3124 0.036 Uiso 1 1 calc R
C21 C 0.1528(2) 0.21162(9) 0.4825(3) 0.0285(9) Uani 1 1 d .
C51 C 0.6655(2) 0.21058(9) 0.8187(3) 0.0250(8) Uani 1 1 d .
C12 C 0.5274(2) 0.12322(9) 0.4665(3) 0.0259(8) Uani 1 1 d .
C123 C 0.0419(2) 0.04413(9) 0.4074(3) 0.0310(9) Uani 1 1 d .
H12A H 0.0884 0.0278 0.3897 0.047 Uiso 1 1 calc R
H12B H 0.0186 0.0554 0.3418 0.047 Uiso 1 1 calc R
H12C H -0.0054 0.0315 0.4410 0.047 Uiso 1 1 calc R
C3 C -0.0398(2) 0.13014(8) 0.4045(3) 0.0215(8) Uani 1 1 d .
H1A H -0.0347 0.1146 0.3421 0.026 Uiso 1 1 calc R
H1B H -0.1025 0.1366 0.4087 0.026 Uiso 1 1 calc R
C213 C 0.1526(2) 0.22308(9) 0.3624(3) 0.0372(10) Uani 1 1 d .
H21A H 0.2078 0.2351 0.3491 0.056 Uiso 1 1 calc R
H21B H 0.1031 0.2388 0.3466 0.056 Uiso 1 1 calc R
H21C H 0.1468 0.2025 0.3163 0.056 Uiso 1 1 calc R
C423 C 0.6214(2) 0.05306(9) 0.7436(3) 0.0264(8) Uani 1 1 d .
H42A H 0.6679 0.0361 0.7615 0.040 Uiso 1 1 calc R
H42B H 0.6432 0.0703 0.6937 0.040 Uiso 1 1 calc R
H42C H 0.5703 0.0411 0.7103 0.040 Uiso 1 1 calc R
C1 C 0.4889(2) 0.13180(9) 0.9355(3) 0.0281(9) Uani 1 1 d .
H4A H 0.4261 0.1379 0.9403 0.034 Uiso 1 1 calc R
H4B H 0.5067 0.1179 0.9994 0.034 Uiso 1 1 calc R
C34 C 0.0969(2) 0.10891(9) 0.9548(3) 0.0277(8) Uani 1 1 d .
H34A H 0.1493 0.1159 0.9996 0.033 Uiso 1 1 calc R
H34B H 0.1030 0.0840 0.9372 0.033 Uiso 1 1 calc R
C4 C 0.0158(2) 0.16377(8) 0.3874(2) 0.0197(7) Uani 1 1 d .
H2A H -0.0177 0.1794 0.3377 0.024 Uiso 1 1 calc R
H2B H 0.0707 0.1572 0.3532 0.024 Uiso 1 1 calc R
C14 C 0.4924(2) 0.06433(9) 0.3585(3) 0.0273(8) Uani 1 1 d .
F14 F 0.29093(17) 0.19802(6) 0.1888(2) 0.0680(8) Uani 1 1 d .
C11 C 0.5417(2) 0.16208(9) 0.4607(3) 0.0302(9) Uani 1 1 d .
H62A H 0.4846 0.1742 0.4505 0.036 Uiso 1 1 calc R
H62B H 0.5781 0.1678 0.3997 0.036 Uiso 1 1 calc R
C523 C 0.4521(2) 0.23389(9) 0.6658(3) 0.0367(10) Uani 1 1 d .
H52A H 0.4039 0.2508 0.6597 0.055 Uiso 1 1 calc R
H52B H 0.4400 0.2147 0.6158 0.055 Uiso 1 1 calc R
H52C H 0.5072 0.2453 0.6487 0.055 Uiso 1 1 calc R
C113 C -0.0865(2) 0.05577(9) 0.6608(3) 0.0318(9) Uani 1 1 d .
H11A H -0.1409 0.0445 0.6814 0.048 Uiso 1 1 calc R
H11B H -0.0580 0.0670 0.7235 0.048 Uiso 1 1 calc R
H11C H -0.0469 0.0383 0.6327 0.048 Uiso 1 1 calc R
C33 C 0.0941(2) 0.12982(9) 0.8522(3) 0.0234(8) Uani 1 1 d .
C116 C -0.1086(2) 0.08366(9) 0.5728(3) 0.0247(8) Uani 1 1 d .
C513 C 0.6788(2) 0.23990(9) 0.7341(3) 0.0375(10) Uani 1 1 d .
H51A H 0.7361 0.2510 0.7484 0.056 Uiso 1 1 calc R
H51B H 0.6321 0.2573 0.7387 0.056 Uiso 1 1 calc R
H51C H 0.6766 0.2297 0.6622 0.056 Uiso 1 1 calc R
C10 C 0.5886(2) 0.17359(9) 0.5665(3) 0.0295(9) Uani 1 1 d .
H61A H 0.5763 0.1984 0.5808 0.035 Uiso 1 1 calc R
H61B H 0.6530 0.1705 0.5632 0.035 Uiso 1 1 calc R
C422 C 0.5711(3) 0.04430(9) 0.9340(3) 0.0386(10) Uani 1 1 d .
H42D H 0.6211 0.0286 0.9466 0.058 Uiso 1 1 calc R
H42E H 0.5195 0.0309 0.9082 0.058 Uiso 1 1 calc R
H42F H 0.5582 0.0560 1.0009 0.058 Uiso 1 1 calc R
C223 C -0.1367(2) 0.20115(9) 0.5231(3) 0.0320(9) Uani 1 1 d .
H22A H -0.1856 0.2175 0.5292 0.048 Uiso 1 1 calc R
H22B H -0.1366 0.1845 0.5824 0.048 Uiso 1 1 calc R
H22C H -0.1436 0.1886 0.4550 0.048 Uiso 1 1 calc R
C38 C 0.0223(2) 0.08962(10) 1.1192(3) 0.0386(10) Uani 1 1 d .
H38A H -0.0291 0.0919 1.1629 0.058 Uiso 1 1 calc R
H38B H 0.0754 0.0959 1.1621 0.058 Uiso 1 1 calc R
H38C H 0.0271 0.0655 1.0947 0.058 Uiso 1 1 calc R
C522 C 0.3732(2) 0.19986(10) 0.8043(3) 0.0403(10) Uani 1 1 d .
H52D H 0.3236 0.2161 0.7970 0.060 Uiso 1 1 calc R
H52E H 0.3766 0.1903 0.8770 0.060 Uiso 1 1 calc R
H52F H 0.3645 0.1809 0.7525 0.060 Uiso 1 1 calc R
C35 C 0.0119(2) 0.11397(9) 1.0216(3) 0.0273(8) Uani 1 1 d .
C512 C 0.6770(2) 0.22754(9) 0.9323(3) 0.0334(9) Uani 1 1 d .
H51D H 0.7333 0.2399 0.9385 0.050 Uiso 1 1 calc R
H51E H 0.6759 0.2094 0.9871 0.050 Uiso 1 1 calc R
H51F H 0.6289 0.2440 0.9423 0.050 Uiso 1 1 calc R
C122 C 0.1243(2) 0.05393(10) 0.5865(3) 0.0398(10) Uani 1 1 d .
H12D H 0.1666 0.0366 0.5635 0.060 Uiso 1 1 calc R
H12E H 0.0790 0.0425 0.6269 0.060 Uiso 1 1 calc R
H12F H 0.1550 0.0713 0.6319 0.060 Uiso 1 1 calc R
C112 C -0.1651(2) 0.06671(9) 0.4796(3) 0.0349(9) Uani 1 1 d .
H11D H -0.2170 0.0557 0.5083 0.052 Uiso 1 1 calc R
H11E H -0.1300 0.0492 0.4442 0.052 Uiso 1 1 calc R
H11F H -0.1839 0.0846 0.4278 0.052 Uiso 1 1 calc R
C521 C 0.4688(2) 0.25074(9) 0.8616(3) 0.0345(9) Uani 1 1 d .
H52G H 0.4188 0.2665 0.8488 0.052 Uiso 1 1 calc R
H52H H 0.5236 0.2632 0.8501 0.052 Uiso 1 1 calc R
H52I H 0.4694 0.2422 0.9354 0.052 Uiso 1 1 calc R
C511 C 0.7397(2) 0.18280(9) 0.8089(3) 0.0321(9) Uani 1 1 d .
H51G H 0.7972 0.1941 0.8171 0.048 Uiso 1 1 calc R
H51H H 0.7337 0.1717 0.7385 0.048 Uiso 1 1 calc R
H51I H 0.7346 0.1652 0.8648 0.048 Uiso 1 1 calc R
C222 C -0.0412(3) 0.24154(10) 0.6364(3) 0.0455(11) Uani 1 1 d .
H22D H -0.0896 0.2583 0.6388 0.068 Uiso 1 1 calc R
H22E H 0.0150 0.2539 0.6437 0.068 Uiso 1 1 calc R
H22F H -0.0452 0.2249 0.6952 0.068 Uiso 1 1 calc R
C121 C 0.1537(2) 0.09246(9) 0.4293(3) 0.0393(10) Uani 1 1 d .
H12G H 0.1981 0.0761 0.4058 0.059 Uiso 1 1 calc R
H12H H 0.1814 0.1093 0.4791 0.059 Uiso 1 1 calc R
H12I H 0.1276 0.1048 0.3670 0.059 Uiso 1 1 calc R
C37 C -0.0720(2) 0.10395(11) 0.9532(3) 0.0432(11) Uani 1 1 d .
H37A H -0.1239 0.1075 0.9952 0.065 Uiso 1 1 calc R
H37B H -0.0686 0.0795 0.9322 0.065 Uiso 1 1 calc R
H37C H -0.0766 0.1185 0.8890 0.065 Uiso 1 1 calc R
C221 C -0.0519(2) 0.24862(9) 0.4346(3) 0.0343(9) Uani 1 1 d .
H22G H -0.1000 0.2650 0.4451 0.051 Uiso 1 1 calc R
H22H H -0.0622 0.2365 0.3662 0.051 Uiso 1 1 calc R
H22I H 0.0038 0.2614 0.4339 0.051 Uiso 1 1 calc R
C68 C 0.4945(2) 0.05250(9) 0.2385(3) 0.0341(9) Uani 1 1 d .
H68A H 0.4551 0.0673 0.1941 0.051 Uiso 1 1 calc R
H68B H 0.4752 0.0283 0.2321 0.051 Uiso 1 1 calc R
H68C H 0.5545 0.0546 0.2143 0.051 Uiso 1 1 calc R
C41 C 0.3922(2) 0.08129(9) 0.7939(3) 0.0361(10) Uani 1 1 d .
C67 C 0.5560(3) 0.04088(9) 0.4260(3) 0.0383(10) Uani 1 1 d .
H67A H 0.6156 0.0434 0.4007 0.057 Uiso 1 1 calc R
H67B H 0.5373 0.0166 0.4187 0.057 Uiso 1 1 calc R
H67C H 0.5556 0.0478 0.5013 0.057 Uiso 1 1 calc R
C421 C 0.6747(2) 0.09316(9) 0.8924(3) 0.0325(9) Uani 1 1 d .
H42G H 0.7233 0.0773 0.9117 0.049 Uiso 1 1 calc R
H42H H 0.6588 0.1062 0.9559 0.049 Uiso 1 1 calc R
H42I H 0.6929 0.1094 0.8373 0.049 Uiso 1 1 calc R
C212 C 0.2294(2) 0.18473(10) 0.5031(4) 0.0548(13) Uani 1 1 d .
H21D H 0.2854 0.1956 0.4869 0.082 Uiso 1 1 calc R
H21E H 0.2192 0.1644 0.4570 0.082 Uiso 1 1 calc R
H21F H 0.2313 0.1775 0.5782 0.082 Uiso 1 1 calc R
C411 C 0.3997(2) 0.04931(9) 0.7167(3) 0.0398(10) Uani 1 1 d .
H41A H 0.3427 0.0375 0.7089 0.060 Uiso 1 1 calc R
H41B H 0.4439 0.0331 0.7466 0.060 Uiso 1 1 calc R
H41C H 0.4171 0.0574 0.6465 0.060 Uiso 1 1 calc R
C36 C 0.0033(3) 0.15215(9) 1.0626(3) 0.0415(10) Uani 1 1 d .
H36A H -0.0502 0.1543 1.1026 0.062 Uiso 1 1 calc R
H36B H 0.0001 0.1681 1.0015 0.062 Uiso 1 1 calc R
H36C H 0.0546 0.1579 1.1095 0.062 Uiso 1 1 calc R
C211 C 0.1735(2) 0.24464(9) 0.5525(3) 0.0414(11) Uani 1 1 d .
H21G H 0.2282 0.2553 0.5306 0.062 Uiso 1 1 calc R
H21H H 0.1798 0.2379 0.6280 0.062 Uiso 1 1 calc R
H21I H 0.1253 0.2614 0.5427 0.062 Uiso 1 1 calc R
F11 F 0.3356(2) 0.11746(7) 0.1549(2) 0.0930(10) Uani 1 1 d .
C32 C 0.1225(3) 0.16705(10) 0.8459(3) 0.0445(11) Uani 1 1 d .
H32A H 0.0955 0.1804 0.9034 0.053 Uiso 1 1 calc R
H32B H 0.1871 0.1683 0.8582 0.053 Uiso 1 1 calc R
C111 C -0.1657(2) 0.11247(9) 0.6231(3) 0.0325(9) Uani 1 1 d .
H11G H -0.2203 0.1022 0.6467 0.049 Uiso 1 1 calc R
H11H H -0.1795 0.1305 0.5696 0.049 Uiso 1 1 calc R
H11I H -0.1330 0.1228 0.6846 0.049 Uiso 1 1 calc R
C66 C 0.3966(2) 0.06055(10) 0.3941(3) 0.0414(10) Uani 1 1 d .
H66A H 0.3576 0.0754 0.3495 0.062 Uiso 1 1 calc R
H66B H 0.3938 0.0675 0.4692 0.062 Uiso 1 1 calc R
H66C H 0.3779 0.0363 0.3862 0.062 Uiso 1 1 calc R
C412 C 0.3272(2) 0.10763(10) 0.7393(4) 0.0640(15) Uani 1 1 d .
H41D H 0.2692 0.0968 0.7288 0.096 Uiso 1 1 calc R
H41E H 0.3487 0.1145 0.6698 0.096 Uiso 1 1 calc R
H41F H 0.3227 0.1282 0.7848 0.096 Uiso 1 1 calc R
C413 C 0.3541(3) 0.06864(11) 0.9007(4) 0.0608(14) Uani 1 1 d .
H41G H 0.2977 0.0569 0.8853 0.091 Uiso 1 1 calc R
H41H H 0.3452 0.0886 0.9474 0.091 Uiso 1 1 calc R
H41I H 0.3953 0.0524 0.9365 0.091 Uiso 1 1 calc R
F13 F 0.21265(16) 0.14767(7) 0.1977(2) 0.0699(8) Uani 1 1 d .
F12 F 0.41141(15) 0.16680(8) 0.1455(2) 0.0803(9) Uani 1 1 d .
O1S O 0.7965(3) 0.99525(12) 0.0230(3) 0.1204(18) Uani 1 1 d .
C1S C 0.7695(3) 0.96899(12) -0.1517(4) 0.0711(15) Uani 1 1 d .
H1SA H 0.7922 0.9677 -0.2235 0.107 Uiso 1 1 calc R
H1SB H 0.7082 0.9769 -0.1568 0.107 Uiso 1 1 calc R
H1SC H 0.7725 0.9460 -0.1182 0.107 Uiso 1 1 calc R
C2S C 0.8252(3) 0.99488(13) -0.0834(5) 0.0790(17) Uani 1 1 d .
H2SA H 0.8879 0.9880 -0.0829 0.095 Uiso 1 1 calc R
H2SB H 0.8195 1.0184 -0.1148 0.095 Uiso 1 1 calc R
C3S C 0.8361(6) 1.01900(19) 0.0903(6) 0.199(5) Uani 1 1 d .
H3SA H 0.8224 1.0426 0.0628 0.239 Uiso 1 1 calc R
H3SB H 0.9006 1.0158 0.0896 0.239 Uiso 1 1 calc R
C4S C 0.8105(9) 1.0167(3) 0.1963(6) 0.360(11) Uani 1 1 d .
H4SA H 0.8396 1.0351 0.2391 0.540 Uiso 1 1 calc R
H4SB H 0.8275 0.9940 0.2260 0.540 Uiso 1 1 calc R
H4SC H 0.7467 1.0195 0.1980 0.540 Uiso 1 1 calc R

loop_
_atom_site_aniso_label
_atom_site_aniso_U_11
_atom_site_aniso_U_22
_atom_site_aniso_U_33
_atom_site_aniso_U_23
_atom_site_aniso_U_13
_atom_site_aniso_U_12
Ni2 0.0385(3) 0.0143(2) 0.0173(2) 0.00092(19) -0.00401(19) -0.0027(2)
Ni1 0.0278(3) 0.0172(2) 0.0218(3) -0.00457(19) -0.00140(19) 0.00326(19)
P5 0.0244(5) 0.0157(5) 0.0175(5) 0.0011(4) -0.0016(4) -0.0019(4)
P2 0.0210(5) 0.0159(5) 0.0213(5) -0.0033(4) 0.0010(4) 0.0011(4)
P4 0.0232(5) 0.0157(5) 0.0198(5) -0.0017(4) 0.0017(4) -0.0012(4)
P1 0.0221(5) 0.0165(5) 0.0305(6) -0.0055(4) 0.0038(4) -0.0013(4)
P3 0.0276(5) 0.0312(6) 0.0279(6) -0.0016(4) -0.0043(4) -0.0002(4)
P6 0.0303(6) 0.0265(6) 0.0413(7) -0.0021(5) 0.0033(5) 0.0032(4)
O2 0.0333(14) 0.0175(13) 0.0184(13) 0.0007(10) 0.0005(10) 0.0008(10)
O1 0.0333(14) 0.0190(13) 0.0214(14) -0.0037(11) -0.0002(11) 0.0015(11)
F26 0.0399(13) 0.0479(14) 0.0268(12) 0.0053(10) -0.0058(9) -0.0019(11)
F25 0.0361(13) 0.0410(13) 0.0370(13) -0.0015(10) 0.0005(10) 0.0093(10)
F24 0.0350(13) 0.0475(14) 0.0361(13) -0.0063(11) -0.0017(10) -0.0130(11)
F23 0.0412(13) 0.0376(13) 0.0426(14) -0.0024(11) -0.0073(10) -0.0112(11)
F22 0.0369(12) 0.0489(14) 0.0239(12) -0.0030(10) 0.0012(9) -0.0019(10)
C31 0.273(8) 0.033(3) 0.039(3) 0.013(2) -0.085(4) -0.051(4)
F21 0.0393(13) 0.0448(14) 0.0537(15) -0.0046(12) -0.0070(11) 0.0144(11)
C17 0.029(2) 0.0192(19) 0.029(2) -0.0045(16) 0.0023(16) 0.0019(15)
F16 0.0683(18) 0.096(2) 0.0457(16) -0.0109(15) -0.0068(13) 0.0272(16)
C52 0.026(2) 0.0168(19) 0.030(2) -0.0040(15) -0.0022(16) 0.0043(15)
F15 0.0481(15) 0.110(2) 0.0376(15) 0.0124(14) 0.0005(11) 0.0092(15)
C2 0.029(2) 0.0173(19) 0.024(2) -0.0032(15) 0.0045(15) -0.0001(15)
C42 0.030(2) 0.0183(19) 0.024(2) -0.0001(15) -0.0006(15) 0.0027(15)
C22 0.028(2) 0.0195(19) 0.027(2) -0.0006(16) 0.0091(16) 0.0014(15)
C13 0.036(2) 0.023(2) 0.030(2) -0.0042(17) 0.0027(17) 0.0004(17)
C21 0.023(2) 0.0186(19) 0.044(2) 0.0021(17) -0.0014(17) -0.0041(15)
C51 0.0229(19) 0.0199(19) 0.033(2) 0.0006(16) 0.0066(16) -0.0037(15)
C12 0.023(2) 0.025(2) 0.029(2) -0.0005(17) -0.0027(16) 0.0021(15)
C123 0.041(2) 0.020(2) 0.032(2) -0.0042(16) 0.0087(17) -0.0010(17)
C3 0.0239(19) 0.0234(19) 0.0169(19) -0.0042(15) -0.0008(14) -0.0020(15)
C213 0.034(2) 0.030(2) 0.050(3) -0.0012(19) 0.0221(19) -0.0092(18)
C423 0.029(2) 0.0209(19) 0.030(2) -0.0029(16) 0.0016(16) 0.0034(15)
C1 0.029(2) 0.021(2) 0.035(2) -0.0033(16) 0.0129(16) 0.0028(16)
C34 0.039(2) 0.024(2) 0.020(2) 0.0026(16) -0.0020(16) -0.0002(17)
C4 0.0236(19) 0.0187(18) 0.0167(19) -0.0002(14) 0.0010(14) 0.0005(14)
C14 0.032(2) 0.025(2) 0.025(2) -0.0056(16) 0.0029(16) 0.0005(16)
F14 0.087(2) 0.0301(14) 0.091(2) 0.0033(13) 0.0493(16) 0.0083(13)
C11 0.038(2) 0.021(2) 0.031(2) -0.0010(17) 0.0015(17) 0.0053(17)
C523 0.043(2) 0.029(2) 0.038(2) -0.0022(18) -0.0042(18) 0.0134(18)
C113 0.042(2) 0.021(2) 0.032(2) 0.0029(17) 0.0074(17) -0.0055(17)
C33 0.0238(19) 0.025(2) 0.022(2) -0.0005(16) 0.0042(15) 0.0002(15)
C116 0.0258(19) 0.0198(19) 0.029(2) -0.0007(16) 0.0086(15) -0.0055(15)
C513 0.036(2) 0.029(2) 0.048(3) 0.0031(19) 0.0098(19) -0.0087(18)
C10 0.038(2) 0.022(2) 0.029(2) -0.0059(16) 0.0087(17) 0.0007(17)
C422 0.065(3) 0.026(2) 0.025(2) 0.0014(17) 0.0077(19) 0.006(2)
C223 0.031(2) 0.025(2) 0.042(2) 0.0014(17) 0.0133(17) 0.0037(16)
C38 0.046(2) 0.041(3) 0.030(2) 0.0061(19) 0.0106(18) 0.007(2)
C522 0.030(2) 0.033(2) 0.058(3) -0.005(2) 0.0011(19) 0.0071(18)
C35 0.032(2) 0.027(2) 0.023(2) 0.0016(16) 0.0038(16) -0.0022(16)
C512 0.026(2) 0.028(2) 0.045(3) -0.0139(18) -0.0017(17) -0.0038(17)
C122 0.039(2) 0.033(2) 0.047(3) -0.0059(19) -0.0062(19) 0.0146(19)
C112 0.029(2) 0.031(2) 0.044(3) -0.0005(18) 0.0023(18) -0.0081(17)
C521 0.036(2) 0.027(2) 0.040(2) -0.0096(18) -0.0020(18) 0.0099(17)
C511 0.023(2) 0.031(2) 0.042(2) -0.0032(18) 0.0056(17) -0.0027(17)
C222 0.061(3) 0.034(2) 0.044(3) -0.014(2) 0.023(2) -0.009(2)
C121 0.034(2) 0.024(2) 0.061(3) -0.009(2) 0.017(2) 0.0046(17)
C37 0.046(3) 0.058(3) 0.026(2) 0.000(2) 0.0038(18) -0.016(2)
C221 0.028(2) 0.023(2) 0.052(3) 0.0111(18) 0.0043(18) 0.0046(16)
C68 0.043(2) 0.028(2) 0.032(2) -0.0027(17) -0.0011(18) 0.0013(18)
C41 0.026(2) 0.022(2) 0.061(3) -0.0134(19) 0.0095(19) -0.0066(17)
C67 0.052(3) 0.028(2) 0.034(2) -0.0051(18) -0.0023(19) 0.0073(19)
C421 0.031(2) 0.028(2) 0.038(2) -0.0057(17) -0.0106(17) 0.0097(17)
C212 0.023(2) 0.034(3) 0.106(4) 0.004(3) -0.013(2) -0.0029(19)
C411 0.032(2) 0.024(2) 0.062(3) -0.016(2) -0.0004(19) -0.0104(17)
C36 0.039(2) 0.032(2) 0.054(3) -0.005(2) 0.007(2) 0.0035(19)
C211 0.041(2) 0.027(2) 0.055(3) 0.004(2) -0.011(2) -0.0111(19)
F11 0.157(3) 0.0400(17) 0.083(2) -0.0135(15) 0.0096(19) 0.0357(18)
C32 0.073(3) 0.032(2) 0.028(2) 0.0002(19) -0.002(2) -0.024(2)
C111 0.030(2) 0.027(2) 0.042(2) 0.0000(18) 0.0151(17) -0.0052(17)
C66 0.042(3) 0.043(3) 0.039(3) -0.008(2) 0.0030(19) -0.008(2)
C412 0.022(2) 0.036(3) 0.132(5) -0.026(3) -0.015(3) -0.0022(19)
C413 0.052(3) 0.041(3) 0.092(4) -0.033(3) 0.040(3) -0.023(2)
F13 0.0536(16) 0.095(2) 0.0622(18) -0.0118(15) 0.0127(13) -0.0373(15)
F12 0.0370(15) 0.123(3) 0.083(2) -0.0543(18) 0.0213(13) -0.0130(16)
O1S 0.175(4) 0.119(4) 0.064(3) 0.040(3) -0.035(3) -0.086(3)
C1S 0.077(4) 0.050(3) 0.087(4) -0.003(3) 0.013(3) 0.010(3)
C2S 0.052(3) 0.050(3) 0.136(6) -0.006(4) 0.017(3) -0.006(3)
C3S 0.316(11) 0.122(6) 0.143(7) 0.086(5) -0.160(8) -0.166(7)
C4S 0.72(3) 0.292(12) 0.052(5) 0.079(6) -0.125(9) -0.410(16)

loop_
_atom_type_symbol
_atom_type_description
_atom_type_scat_dispersion_real
_atom_type_scat_dispersion_imag
_atom_type_scat_source
C C 0.0033 0.0016 'International Tables Vol C Tables 4.2.6.8 and 6.1.1.4'
H H 0.0000 0.0000 'International Tables Vol C Tables 4.2.6.8 and 6.1.1.4'
O O 0.0106 0.0060 'International Tables Vol C Tables 4.2.6.8 and 6.1.1.4'
F F 0.0171 0.0103 'International Tables Vol C Tables 4.2.6.8 and 6.1.1.4'
P P 0.1023 0.0942 'International Tables Vol C Tables 4.2.6.8 and 6.1.1.4'
Ni Ni 0.3393 1.1124 'International Tables Vol C Tables 4.2.6.8 and 6.1.1.4'

loop_
_geom_angle_atom_site_label_1
_geom_angle_atom_site_label_2
_geom_angle_atom_site_label_3
_geom_angle
C31 Ni2 O2 82.69(15)
C31 Ni2 P5 92.20(13)
O2 Ni2 P5 174.89(7)
C31 Ni2 P4 175.69(15)
O2 Ni2 P4 93.24(7)
P5 Ni2 P4 91.87(3)
C10 Ni1 O1 82.63(12)
C10 Ni1 P2 91.89(10)
O1 Ni1 P2 171.90(7)
C10 Ni1 P1 173.13(11)
O1 Ni1 P1 95.24(7)
P2 Ni1 P1 90.88(4)
C4 P5 C22 104.93(15)
C4 P5 C21 102.97(15)
C22 P5 C21 109.69(15)
C4 P5 Ni2 105.78(10)
C22 P5 Ni2 114.99(11)
C21 P5 Ni2 116.93(11)
C2 P2 C52 106.46(15)
C2 P2 C51 101.07(15)
C52 P2 C51 109.35(15)
C2 P2 Ni1 107.10(11)
C52 P2 Ni1 112.32(10)
C51 P2 Ni1 119.19(11)
C3 P4 C17 106.25(15)
C3 P4 C116 103.88(15)
C17 P4 C116 110.08(15)
C3 P4 Ni2 104.81(10)
C17 P4 Ni2 114.75(11)
C116 P4 Ni2 115.85(11)
C1 P1 C41 103.43(16)
C1 P1 C42 106.26(15)
C41 P1 C42 109.78(16)
C1 P1 Ni1 105.53(11)
C41 P1 Ni1 118.21(13)
C42 P1 Ni1 112.44(11)
F21 P3 F26 90.32(12)
F21 P3 F24 89.92(12)
F26 P3 F24 90.28(11)
F21 P3 F25 179.43(14)
F26 P3 F25 90.07(11)
F24 P3 F25 89.66(12)
F21 P3 F23 90.43(12)
F26 P3 F23 89.88(11)
F24 P3 F23 179.62(13)
F25 P3 F23 89.99(11)
F21 P3 F22 90.22(12)
F26 P3 F22 179.17(12)
F24 P3 F22 90.35(11)
F25 P3 F22 89.40(11)
F23 P3 F22 89.48(11)
F11 P6 F14 177.37(17)
F11 P6 F15 89.30(15)
F14 P6 F15 92.83(15)
F11 P6 F12 87.96(17)
F14 P6 F12 90.46(15)
F15 P6 F12 90.99(14)
F11 P6 F13 91.05(17)
F14 P6 F13 90.47(14)
F15 P6 F13 90.73(13)
F12 P6 F13 178.00(17)
F11 P6 F16 89.91(15)
F14 P6 F16 87.98(15)
F15 P6 F16 179.03(17)
F12 P6 F16 89.55(14)
F13 P6 F16 88.72(14)
C33 O2 Ni2 115.4(2)
C12 O1 Ni1 114.7(2)
C32 C31 Ni2 112.5(3)
C122 C17 C123 109.3(3)
C122 C17 C121 107.8(3)
C123 C17 C121 108.2(3)
C122 C17 P4 110.4(2)
C123 C17 P4 114.4(2)
C121 C17 P4 106.5(2)
C522 C52 C521 108.1(3)
C522 C52 C523 107.7(3)
C521 C52 C523 108.5(3)
C522 C52 P2 107.1(2)
C521 C52 P2 114.0(2)
C523 C52 P2 111.2(2)
C1 C2 P2 114.3(2)
C422 C42 C421 108.5(3)
C422 C42 C423 109.8(3)
C421 C42 C423 107.4(3)
C422 C42 P1 115.3(2)
C421 C42 P1 106.6(2)
C423 C42 P1 109.0(2)
C221 C22 C222 109.0(3)
C221 C22 C223 107.7(3)
C222 C22 C223 106.9(3)
C221 C22 P5 113.1(2)
C222 C22 P5 112.6(2)
C223 C22 P5 107.2(2)
C12 C13 C14 121.2(3)
C213 C21 C211 107.4(3)
C213 C21 C212 108.1(3)
C211 C21 C212 108.3(3)
C213 C21 P5 111.7(2)
C211 C21 P5 114.3(3)
C212 C21 P5 106.8(2)
C511 C51 C512 107.8(3)
C511 C51 C513 108.7(3)
C512 C51 C513 107.5(3)
C511 C51 P2 106.8(2)
C512 C51 P2 111.9(2)
C513 C51 P2 113.9(2)
O1 C12 C11 117.2(3)
O1 C12 C13 125.0(3)
C11 C12 C13 117.8(3)
C4 C3 P4 112.2(2)
C2 C1 P1 112.6(2)
C33 C34 C35 113.0(3)
C3 C4 P5 113.8(2)
C67 C14 C13 112.1(3)
C67 C14 C66 111.2(3)
C13 C14 C66 110.6(3)
C67 C14 C68 108.2(3)
C13 C14 C68 106.5(3)
C66 C14 C68 108.0(3)
C12 C11 C10 107.8(3)
O2 C33 C32 115.8(3)
O2 C33 C34 120.4(3)
C32 C33 C34 123.8(3)
C112 C116 C111 107.5(3)
C112 C116 C113 109.4(3)
C111 C116 C113 108.0(3)
C112 C116 P4 114.4(2)
C111 C116 P4 106.4(2)
C113 C116 P4 110.9(2)
C11 C10 Ni1 106.5(2)
C38 C35 C37 109.6(3)
C38 C35 C36 108.5(3)
C37 C35 C36 109.6(3)
C38 C35 C34 106.7(3)
C37 C35 C34 110.5(3)
C36 C35 C34 111.8(3)
C412 C41 C413 109.0(3)
C412 C41 C411 107.7(3)
C413 C41 C411 108.8(3)
C412 C41 P1 106.4(3)
C413 C41 P1 113.8(3)
C411 C41 P1 110.9(2)
C31 C32 C33 112.9(3)
C3S O1S C2S 116.0(6)
O1S C2S C1S 109.9(4)
O1S C3S C4S 114.1(6)

loop_
_geom_bond_atom_site_label_1
_geom_bond_atom_site_label_2
_geom_bond_distance
Ni2 C31 1.915(4)
Ni2 O2 1.938(2)
Ni2 P5 2.1636(9)
Ni2 P4 2.2583(9)
Ni1 C10 1.953(3)
Ni1 O1 1.975(2)
Ni1 P2 2.1650(9)
Ni1 P1 2.2789(10)
P5 C4 1.847(3)
P5 C22 1.884(3)
P5 C21 1.891(3)
P2 C2 1.846(3)
P2 C52 1.887(3)
P2 C51 1.903(3)
P4 C3 1.831(3)
P4 C17 1.883(3)
P4 C116 1.890(3)
P1 C1 1.837(3)
P1 C41 1.873(4)
P1 C42 1.884(3)
P3 F21 1.589(2)
P3 F26 1.597(2)
P3 F24 1.598(2)
P3 F25 1.599(2)
P3 F23 1.603(2)
P3 F22 1.609(2)
P6 F11 1.570(3)
P6 F14 1.572(2)
P6 F15 1.573(2)
P6 F12 1.574(2)
P6 F13 1.574(2)
P6 F16 1.597(2)
O2 C33 1.230(4)
O1 C12 1.239(4)
C31 C32 1.357(5)
C17 C122 1.527(4)
C17 C123 1.528(4)
C17 C121 1.529(5)
C52 C522 1.526(5)
C52 C521 1.526(4)
C52 C523 1.534(4)
C2 C1 1.532(4)
C42 C422 1.524(4)
C42 C421 1.525(4)
C42 C423 1.542(4)
C22 C221 1.521(4)
C22 C222 1.532(5)
C22 C223 1.540(4)
C13 C12 1.491(4)
C13 C14 1.521(4)
C21 C213 1.535(5)
C21 C211 1.535(5)
C21 C212 1.539(5)
C51 C511 1.533(4)
C51 C512 1.534(4)
C51 C513 1.535(5)
C12 C11 1.483(5)
C3 C4 1.535(4)
C34 C33 1.483(4)
C34 C35 1.553(5)
C14 C67 1.514(4)
C14 C66 1.521(5)
C14 C68 1.540(4)
C11 C10 1.507(4)
C113 C116 1.531(4)
C33 C32 1.469(5)
C116 C112 1.527(4)
C116 C111 1.528(4)
C38 C35 1.511(4)
C35 C37 1.521(5)
C35 C36 1.532(5)
C41 C412 1.520(5)
C41 C413 1.528(5)
C41 C411 1.540(5)
O1S C3S 1.335(6)
O1S C2S 1.393(6)
C1S C2S 1.509(6)
C3S C4S 1.375(11)

loop_
_geom_torsion_atom_site_label_1
_geom_torsion_atom_site_label_2
_geom_torsion_atom_site_label_3
_geom_torsion_atom_site_label_4
_geom_torsion
C31 Ni2 P5 C4 172.5(2)
P4 Ni2 P5 C4 -8.94(11)
C31 Ni2 P5 C22 -72.2(3)
P4 Ni2 P5 C22 106.34(12)
C31 Ni2 P5 C21 58.6(3)
P4 Ni2 P5 C21 -122.83(13)
C10 Ni1 P2 C2 -164.93(15)
P1 Ni1 P2 C2 8.78(12)
C10 Ni1 P2 C52 78.53(16)
P1 Ni1 P2 C52 -107.76(12)
C10 Ni1 P2 C51 -51.24(16)
P1 Ni1 P2 C51 122.48(12)
O2 Ni2 P4 C3 171.07(13)
P5 Ni2 P4 C3 -8.63(11)
P5 Ni2 P4 C17 107.51(12)
O2 Ni2 P4 C116 57.25(14)
P5 Ni2 P4 C116 -122.45(12)
O1 Ni1 P1 C1 -167.36(13)
P2 Ni1 P1 C1 7.33(12)
O1 Ni1 P1 C41 -52.36(15)
P2 Ni1 P1 C41 122.34(13)
O1 Ni1 P1 C42 77.22(13)
P2 Ni1 P1 C42 -108.09(11)
C31 Ni2 O2 C33 -0.1(3)
P4 Ni2 O2 C33 -178.6(2)
C10 Ni1 O1 C12 -14.8(2)
P1 Ni1 O1 C12 171.8(2)
O2 Ni2 C31 C32 5.2(5)
P5 Ni2 C31 C32 -174.9(5)
C3 P4 C17 C122 172.7(2)
C116 P4 C17 C122 -75.4(3)
Ni2 P4 C17 C122 57.4(3)
C3 P4 C17 C123 -63.4(3)
C116 P4 C17 C123 48.5(3)
Ni2 P4 C17 C123 -178.7(2)
C3 P4 C17 C121 56.0(3)
C116 P4 C17 C121 167.9(2)
Ni2 P4 C17 C121 -59.3(2)
C2 P2 C52 C522 -53.8(3)
C51 P2 C52 C522 -162.2(2)
Ni1 P2 C52 C522 63.2(2)
C2 P2 C52 C521 65.8(3)
C51 P2 C52 C521 -42.6(3)
Ni1 P2 C52 C521 -177.3(2)
C2 P2 C52 C523 -171.2(2)
C51 P2 C52 C523 80.4(3)
Ni1 P2 C52 C523 -54.3(3)
C52 P2 C2 C1 92.6(3)
C51 P2 C2 C1 -153.2(2)
Ni1 P2 C2 C1 -27.8(3)
C1 P1 C42 C422 66.8(3)
C41 P1 C42 C422 -44.5(3)
Ni1 P1 C42 C422 -178.2(2)
C1 P1 C42 C421 -53.7(3)
C41 P1 C42 C421 -164.9(2)
Ni1 P1 C42 C421 61.3(2)
C1 P1 C42 C423 -169.3(2)
C41 P1 C42 C423 79.5(3)
Ni1 P1 C42 C423 -54.3(2)
C4 P5 C22 C221 -63.2(3)
C21 P5 C22 C221 46.8(3)
Ni2 P5 C22 C221 -179.0(2)
C4 P5 C22 C222 172.6(2)
C21 P5 C22 C222 -77.4(3)
Ni2 P5 C22 C222 56.8(3)
C4 P5 C22 C223 55.4(2)
C21 P5 C22 C223 165.4(2)
Ni2 P5 C22 C223 -60.4(2)
C4 P5 C21 C213 34.8(3)
C22 P5 C21 C213 -76.5(3)
Ni2 P5 C21 C213 150.3(2)
C4 P5 C21 C211 157.0(2)
C22 P5 C21 C211 45.7(3)
Ni2 P5 C21 C211 -87.5(2)
C4 P5 C21 C212 -83.2(3)
C22 P5 C21 C212 165.5(3)
Ni2 P5 C21 C212 32.3(3)
C2 P2 C51 C511 79.0(2)
C52 P2 C51 C511 -169.0(2)
Ni1 P2 C51 C511 -37.9(3)
C2 P2 C51 C512 -38.8(3)
C52 P2 C51 C512 73.2(3)
Ni1 P2 C51 C512 -155.7(2)
C2 P2 C51 C513 -161.0(3)
C52 P2 C51 C513 -49.0(3)
Ni1 P2 C51 C513 82.1(3)
Ni1 O1 C12 C11 -3.3(4)
Ni1 O1 C12 C13 175.8(3)
C14 C13 C12 O1 10.5(5)
C14 C13 C12 C11 -170.3(3)
C17 P4 C3 C4 -93.2(2)
C116 P4 C3 C4 150.6(2)
Ni2 P4 C3 C4 28.7(2)
P2 C2 C1 P1 35.3(3)
C41 P1 C1 C2 -150.6(2)
C42 P1 C1 C2 93.8(3)
Ni1 P1 C1 C2 -25.8(3)
P4 C3 C4 P5 -38.7(3)
C22 P5 C4 C3 -92.3(2)
C21 P5 C4 C3 152.9(2)
Ni2 P5 C4 C3 29.6(2)
C12 C13 C14 C67 -61.6(4)
C12 C13 C14 C66 63.1(4)
C12 C13 C14 C68 -179.7(3)
O1 C12 C11 C10 26.1(4)
C13 C12 C11 C10 -153.1(3)
Ni2 O2 C33 C32 -4.9(4)
Ni2 O2 C33 C34 173.6(2)
C35 C34 C33 O2 -93.0(4)
C35 C34 C33 C32 85.3(4)
C3 P4 C116 C112 42.8(3)
C17 P4 C116 C112 -70.6(3)
Ni2 P4 C116 C112 157.2(2)
C3 P4 C116 C111 -75.7(2)
C17 P4 C116 C111 170.9(2)
Ni2 P4 C116 C111 38.6(3)
C3 P4 C116 C113 167.1(2)
C17 P4 C116 C113 53.7(3)
Ni2 P4 C116 C113 -78.5(2)
C12 C11 C10 Ni1 -35.0(3)
O1 Ni1 C10 C11 27.2(2)
P2 Ni1 C10 C11 -146.9(2)
C33 C34 C35 C38 176.8(3)
C33 C34 C35 C37 57.7(4)
C33 C34 C35 C36 -64.7(4)
C1 P1 C41 C412 80.2(3)
C42 P1 C41 C412 -166.7(3)
Ni1 P1 C41 C412 -35.9(3)
C1 P1 C41 C413 -39.8(3)
C42 P1 C41 C413 73.2(3)
Ni1 P1 C41 C413 -156.0(2)
C1 P1 C41 C411 -162.9(3)
C42 P1 C41 C411 -49.9(3)
Ni1 P1 C41 C411 80.9(3)
Ni2 C31 C32 C33 -8.9(6)
O2 C33 C32 C31 9.2(6)
C34 C33 C32 C31 -169.2(4)
C3S O1S C2S C1S -175.4(6)
C2S O1S C3S C4S -175.5(9)
